data_2200493
loop_
_publ_author_name
'Blake, Alexander J.'
'Brooks, Neil R.'
'Champness, Neil R.'
'Hubberstey, Peter'
'Keppie, Ian J.'
'Schr\"oder, Martin'
'Marr, Andrew C.'

_publ_section_title
;
 Bis(1,4,7-trithiacyclononane-<i>S</i>,<i>S</i>',<i>S</i>'')nickel(II)
 dibromide tetrahydrate
;
_journal_issue 8
_journal_name_full 'Acta Crystallographica Section E'
_journal_page_first m376
_journal_page_last m377
_journal_paper_doi 10.1107/S1600536801011187
_journal_volume 57
_journal_year 2001
_chemical_formula_iupac '[Ni (C6 H12 S3)2] Br2, 4H2 O'
_chemical_formula_moiety 'C12 H24 S6 Ni 2+, 2Br 1-, 4H2 O'
_chemical_formula_sum 'C12 H32 Br2 Ni O4 S6'
_chemical_formula_weight 651.27
_chemical_name_common 'Bis([9]aneS~3~)nickel(II) dibromide tetrahydrate'
_chemical_name_systematic
;
Bis(1,4,7-trithiacyclononane-S,S',S")nickel(II) dibromide tetrahydrate
;
_space_group_IT_number 2
_symmetry_cell_setting triclinic
_symmetry_space_group_name_Hall '-P 1'
_symmetry_space_group_name_H-M 'P -1'
_audit_creation_method SHELXL-97
_cell_angle_alpha 93.34(4)
_cell_angle_beta 102.63(4)
_cell_angle_gamma 107.79(4)
_cell_formula_units_Z 1
_cell_length_a 7.654(3)
_cell_length_b 8.972(4)
_cell_length_c 9.132(5)
_cell_measurement_reflns_used 16
_cell_measurement_temperature 150(2)
_cell_measurement_theta_max 14
_cell_measurement_theta_min 12
_cell_volume 577.4(5)
_computing_cell_refinement STADI-4
_computing_data_collection 'STADI-4 (Stoe & Cie, 1997)'
_computing_data_reduction 'X-RED (Stoe & Cie, 1997)'
_computing_molecular_graphics 'SHELXTL/PC (Sheldrick, 1994)'
_computing_publication_material 'SHELXL97 and PLATON (Spek, 2001)'
_computing_structure_refinement 'SHELXL97 (Sheldrick, 1997)'
_computing_structure_solution 'SHELXS97 (Sheldrick, 1990)'
_diffrn_ambient_temperature 150(2)
_diffrn_measured_fraction_theta_full .970
_diffrn_measured_fraction_theta_max .970
_diffrn_measurement_device_type 'Stoe Stadi-4 four-circle'
_diffrn_measurement_method \w/\q
_diffrn_radiation_monochromator graphite
_diffrn_radiation_source 'fine-focus sealed tube'
_diffrn_radiation_type MoK\a
_diffrn_radiation_wavelength .71073
_diffrn_reflns_av_R_equivalents .054
_diffrn_reflns_av_sigmaI/netI .025
_diffrn_reflns_limit_h_max 9
_diffrn_reflns_limit_h_min -9
_diffrn_reflns_limit_k_max 11
_diffrn_reflns_limit_k_min -11
_diffrn_reflns_limit_l_max 11
_diffrn_reflns_limit_l_min -10
_diffrn_reflns_number 2771
_diffrn_reflns_theta_full 26.16
_diffrn_reflns_theta_max 26.16
_diffrn_reflns_theta_min 2.89
_diffrn_standards_decay_% 'random variation: +-2.6'
_diffrn_standards_interval_time 60
_diffrn_standards_number 3
_exptl_absorpt_coefficient_mu 4.858
_exptl_absorpt_correction_T_max .725
_exptl_absorpt_correction_T_min .551
_exptl_absorpt_correction_type numerical
_exptl_absorpt_process_details '(X-RED; Stoe & Cie, 1997)'
_exptl_crystal_colour purple
_exptl_crystal_density_diffrn 1.873
_exptl_crystal_density_meas ?
_exptl_crystal_density_method 'not measured'
_exptl_crystal_description tablet
_exptl_crystal_F_000 330
_exptl_crystal_size_max .23
_exptl_crystal_size_mid .12
_exptl_crystal_size_min .08
_refine_diff_density_max .68
_refine_diff_density_min -.88
_refine_ls_extinction_method none
_refine_ls_goodness_of_fit_ref 1.089
_refine_ls_hydrogen_treatment mixed
_refine_ls_matrix_type full
_refine_ls_number_parameters 131
_refine_ls_number_reflns 2252
_refine_ls_number_restraints 6
_refine_ls_restrained_S_all 1.088
_refine_ls_R_factor_all .0446
_refine_ls_R_factor_gt .0376
_refine_ls_shift/su_max .001
_refine_ls_shift/su_mean .000
_refine_ls_structure_factor_coef Fsqd
_refine_ls_weighting_details 'calc w = 1/[\s^2^(Fo^2^)+(0.0294P)^2^+3.122P] where P = (Fo^2^+2Fc^2^)/3'
_refine_ls_weighting_scheme calc
_refine_ls_wR_factor_ref .0915
_reflns_number_gt 1985
_reflns_number_total 2252
_reflns_threshold_expression >2sigma(I)
_cod_data_source_file na6089.cif
_cod_data_source_block I
_cod_depositor_comments
;
The following automatic conversions were performed:
'_symmetry_cell_setting' value 'Triclinic' changed to 'triclinic'
according to '/home/saulius/struct/CIF-dictionaries/cif_core.dic'
dictionary named 'cif_core.dic' version 2.4.1 from 2010-06-29.

Automatic conversion script
Id: cif_fix_enum 1527 2010-12-29 10:47:43Z saulius 

The following automatic conversions were performed:

'_symmetry_cell_setting' value 'Triclinic' changed to 'triclinic'
according to /home/saulius/struct/CIF-dictionaries/cif_core.dic
dictionary named 'cif_core.dic' version 2.4.1 from 2010-06-29.

Automatic conversion script
Id: cif_fix_values 1715 2011-07-08 13:25:40Z adriana 

The following automatic conversions were performed:

'_exptl_crystal_density_meas' value 'not measured' was changed to '?'
- the value is perceived as not measured.

Automatic conversion script
Id: cif_fix_values 3008 2015-01-20 13:52:24Z robertas 
;
_cod_database_code 2200493
_cod_database_fobs_code 2200493

loop_
_symmetry_equiv_pos_as_xyz
'x, y, z'
'-x, -y, -z'

loop_
_atom_site_label
_atom_site_fract_x
_atom_site_fract_y
_atom_site_fract_z
_atom_site_U_iso_or_equiv
_atom_site_adp_type
_atom_site_calc_flag
_atom_site_refinement_flags
_atom_site_occupancy
_atom_site_disorder_assembly
_atom_site_disorder_group
_atom_site_type_symbol
Ni .0000 .0000 .0000 .01327(18) Uani d S 1 . . Ni
Br .24112(7) .39105(5) .65592(5) .02586(15) Uani d . 1 . . Br
S1 .06612(15) -.01729(12) -.24151(11) .0173(2) Uani d . 1 . . S
C2 .0798(7) -.2163(5) -.2712(5) .0222(9) Uani d . 1 . . C
H2A -.0467 -.2899 -.3254 .027 Uiso calc R 1 . . H
H2B .1683 -.2166 -.3357 .027 Uiso calc R 1 . . H
C3 .1465(6) -.2738(5) -.1230(5) .0202(9) Uani d . 1 . . C
H3A .2806 -.2099 -.0777 .024 Uiso calc R 1 . . H
H3B .1414 -.3847 -.1448 .024 Uiso calc R 1 . . H
S4 .01066(15) -.26420(12) .01535(12) .0169(2) Uani d . 1 . . S
C5 -.2292(6) -.3874(5) -.0858(5) .0198(9) Uani d . 1 . . C
H5A -.2348 -.4077 -.1947 .024 Uiso calc R 1 . . H
H5B -.2605 -.4903 -.0465 .024 Uiso calc R 1 . . H
C6 -.3740(6) -.3086(5) -.0673(5) .0184(9) Uani d . 1 . . C
H6A -.3790 -.3023 .0402 .022 Uiso calc R 1 . . H
H6B -.5000 -.3770 -.1281 .022 Uiso calc R 1 . . H
S7 -.33104(15) -.11275(12) -.12214(11) .0163(2) Uani d . 1 . . S
C8 -.3370(6) -.1498(5) -.3224(5) .0203(9) Uani d . 1 . . C
H8A -.3398 -.2596 -.3467 .024 Uiso calc R 1 . . H
H8B -.4541 -.1383 -.3850 .024 Uiso calc R 1 . . H
C9 -.1650(6) -.0358(5) -.3615(5) .0197(9) Uani d . 1 . . C
H9A -.1795 .0703 -.3583 .024 Uiso calc R 1 . . H
H9B -.1668 -.0696 -.4671 .024 Uiso calc R 1 . . H
O10 .2084(6) .6328(5) .4009(5) .0405(10) Uani d D 1 . . O
H10A .234(7) .578(7) .470(5) .05(2) Uiso d D 1 . . H
H10B .090(2) .612(7) .383(7) .044(19) Uiso d D 1 . . H
O11 -.4594(6) .1750(5) -.2588(5) .0442(10) Uani d D 1 . . O
H11A -.551(4) .211(5) -.278(6) .020(13) Uiso d D 1 . . H
H11B -.379(6) .232(6) -.301(7) .047(19) Uiso d D 1 . . H

loop_
_atom_site_aniso_label
_atom_site_aniso_U_11
_atom_site_aniso_U_22
_atom_site_aniso_U_33
_atom_site_aniso_U_12
_atom_site_aniso_U_13
_atom_site_aniso_U_23
Ni .0133(4) .0138(4) .0120(4) .0035(3) .0038(3) -.0006(3)
Br .0288(3) .0251(3) .0214(2) .0109(2) .00003(19) -.00202(18)
S1 .0188(5) .0190(5) .0141(5) .0048(4) .0064(4) .0010(4)
C2 .025(2) .023(2) .022(2) .013(2) .0082(19) -.0001(18)
C3 .020(2) .025(2) .018(2) .0122(19) .0046(17) -.0014(17)
S4 .0177(5) .0168(5) .0166(5) .0064(4) .0038(4) .0013(4)
C5 .021(2) .016(2) .019(2) .0022(18) .0037(17) -.0002(16)
C6 .017(2) .015(2) .018(2) -.0028(17) .0037(17) .0020(16)
S7 .0153(5) .0180(5) .0148(5) .0050(4) .0033(4) -.0001(4)
C8 .020(2) .026(2) .012(2) .0050(19) .0029(17) .0019(17)
C9 .024(2) .021(2) .014(2) .0063(18) .0068(17) .0042(17)
O10 .036(2) .053(3) .039(2) .017(2) .0139(18) .0232(19)
O11 .036(2) .046(2) .061(3) .019(2) .024(2) .024(2)

loop_
_atom_type_symbol
_atom_type_description
_atom_type_scat_dispersion_real
_atom_type_scat_dispersion_imag
_atom_type_scat_source
C C .0033 .0016 'International Tables Vol C Tables 4.2.6.8 and 6.1.1.4'
H H .0000 .0000 'International Tables Vol C Tables 4.2.6.8 and 6.1.1.4'
S S .1246 .1234 'International Tables Vol C Tables 4.2.6.8 and 6.1.1.4'
Ni Ni .3393 1.1124 'International Tables Vol C Tables 4.2.6.8 and 6.1.1.4'
Br Br -.2901 2.4595 'International Tables Vol C Tables 4.2.6.8 and 6.1.1.4'
O O .0106 .0060 'International Tables Vol C Tables 4.2.6.8 and 6.1.1.4'

loop_
_geom_angle_atom_site_label_1
_geom_angle_atom_site_label_2
_geom_angle_atom_site_label_3
_geom_angle_site_symmetry_1
_geom_angle
S1 Ni S4 . 88.09(5)
S1 Ni S7 . 88.67(6)
S4 Ni S7 . 88.25(6)
S1 Ni S4 2 91.91(5)
S1 Ni S7 2 91.33(6)
S7 Ni S4 2 91.75(6)
C9 S1 C2 . 103.0(2)
C9 S1 Ni . 99.67(15)
C2 S1 Ni . 104.11(15)
C3 C2 S1 . 111.9(3)
C2 C3 S4 . 114.8(3)
C3 S4 C5 . 102.6(2)
C3 S4 Ni . 99.00(15)
C5 S4 Ni . 103.04(15)
C6 C5 S4 . 111.4(3)
C5 C6 S7 . 115.7(3)
C6 S7 C8 . 101.8(2)
C6 S7 Ni . 99.32(15)
C8 S7 Ni . 104.07(16)
C9 C8 S7 . 111.6(3)
C8 C9 S1 . 116.7(3)
C3 C2 H2A . 109.2
S1 C2 H2A . 109.2
C3 C2 H2B . 109.2
S1 C2 H2B . 109.2
H2A C2 H2B . 107.9
C2 C3 H3A . 108.6
S4 C3 H3A . 108.6
C2 C3 H3B . 108.6
S4 C3 H3B . 108.6
H3A C3 H3B . 107.5
C6 C5 H5A . 109.3
S4 C5 H5A . 109.3
C6 C5 H5B . 109.3
S4 C5 H5B . 109.3
H5A C5 H5B . 108.0
C5 C6 H6A . 108.4
S7 C6 H6A . 108.4
C5 C6 H6B . 108.4
S7 C6 H6B . 108.4
H6A C6 H6B . 107.4
C9 C8 H8A . 109.3
S7 C8 H8A . 109.3
C9 C8 H8B . 109.3
S7 C8 H8B . 109.3
H8A C8 H8B . 108.0
C8 C9 H9A . 108.1
S1 C9 H9A . 108.1
C8 C9 H9B . 108.1
S1 C9 H9B . 108.1
H9A C9 H9B . 107.3
H10A O10 H10B . 105(6)
H11A O11 H11B . 104(5)

loop_
_geom_bond_atom_site_label_1
_geom_bond_atom_site_label_2
_geom_bond_site_symmetry_2
_geom_bond_distance
_geom_bond_publ_flag
Ni S1 . 2.3749(16) ?
Ni S4 . 2.4077(15) ?
Ni S7 . 2.3987(17) ?
S1 C9 . 1.820(5) ?
S1 C2 . 1.829(5) ?
C2 C3 . 1.516(6) ?
C3 S4 . 1.817(4) ?
S4 C5 . 1.829(5) ?
C5 C6 . 1.517(6) ?
C6 S7 . 1.808(4) ?
S7 C8 . 1.828(4) ?
C8 C9 . 1.527(6) ?
C2 H2A . .9900 ?
C2 H2B . .9900 ?
C3 H3A . .9900 ?
C3 H3B . .9900 ?
C5 H5A . .9900 ?
C5 H5B . .9900 ?
C6 H6A . .9900 ?
C6 H6B . .9900 ?
C8 H8A . .9900 ?
C8 H8B . .9900 ?
C9 H9A . .9900 ?
C9 H9B . .9900 ?

loop_
_geom_hbond_atom_site_label_D
_geom_hbond_atom_site_label_H
_geom_hbond_atom_site_label_A
_geom_hbond_site_symmetry_A
_geom_hbond_distance_DH
_geom_hbond_distance_HA
_geom_hbond_distance_DA
_geom_hbond_angle_DHA
O10 H10A Br . .85(5) 2.46(5) 3.295(5) 169(5)
O10 H10B Br 2566 .84(3) 2.47(3) 3.303(5) 168(5)
O11 H11A Br 1454 .85(4) 2.60(4) 3.425(5) 164(4)
O11 H11B O10 2565 .85(5) 1.92(5) 2.770(7) 176(5)

loop_
_geom_torsion_atom_site_label_1
_geom_torsion_atom_site_label_2
_geom_torsion_atom_site_label_3
_geom_torsion_atom_site_label_4
_geom_torsion
S1 C2 C3 S4 53.8(4)
C2 C3 S4 C5 58.5(4)
C3 S4 C5 C6 -134.4(3)
S4 C5 C6 S7 55.2(4)
C5 C6 S7 C8 60.5(4)
C6 S7 C8 C9 -130.4(3)
S7 C8 C9 S1 50.7(4)
C2 S1 C9 C8 62.5(4)
C9 S1 C2 C3 -132.9(3)
